data_7130031
loop_
_publ_author_name
'Kim, Younghun'
'Kang, Philjae'
'Oh, Hansol'
'Cho, Hyeon Mo'
'Choi, Moon-Gun'

_publ_section_title
;
 Altering Binding Affinities of Tetraruthenocycles for Polycyclic Aromatic
 Hydrocarbons by Post-Assembly Modification
;
_journal_name_full 'Chemical Communications'
_journal_paper_doi 10.1039/D2CC01544G
_journal_year 2022
_chemical_formula_moiety
'C76 H72 Cl4 N12 O8 Ru4, 2.751(C F3 O3 S), 2(H0.912 O0.42), 2(C3 H6 O), C20 H12, 2(C F2.624 O1.873 S0.624)'
_chemical_formula_sum 'C106.74 H97.64 Cl4 F13.48 N12 O22.85 Ru4 S4'
_chemical_formula_weight 2844.52
_space_group_crystal_system triclinic
_space_group_IT_number 2
_space_group_name_Hall '-P 1'
_space_group_name_H-M_alt 'P -1'
_atom_sites_solution_hydrogens mixed
_atom_sites_solution_primary dual
_audit_creation_date 2022-03-13
_audit_creation_method
;
Olex2 1.3
(compiled 2020.11.12 svn.r5f609507 for OlexSys, GUI svn.r6408)
;
_audit_update_record
;
2022-03-12 deposited with the CCDC.	2022-04-29 downloaded from the CCDC.
;
_cell_angle_alpha 85.17(3)
_cell_angle_beta 79.84(3)
_cell_angle_gamma 72.63(3)
_cell_formula_units_Z 1
_cell_length_a 10.352(2)
_cell_length_b 14.444(3)
_cell_length_c 19.699(4)
_cell_measurement_reflns_used 147553
_cell_measurement_temperature 100
_cell_measurement_theta_max 33.546
_cell_measurement_theta_min 0.361
_cell_volume 2765.5(11)
_computing_molecular_graphics 'Olex2 1.3 (Dolomanov et al., 2009)'
_computing_publication_material 'Olex2 1.3 (Dolomanov et al., 2009)'
_computing_structure_refinement 'XL  (Sheldrick, 2008)'
_computing_structure_solution 'SHELXT 2014/4 (Sheldrick, 2014)'
_diffrn_ambient_temperature 100
_diffrn_measured_fraction_theta_full 0.967
_diffrn_measured_fraction_theta_max 0.979
_diffrn_measurement_device_type 'CCD Detector'
_diffrn_measurement_method 'Omega scan'
_diffrn_radiation_monochromator graphite
_diffrn_radiation_type synchrotron
_diffrn_radiation_wavelength 0.630
_diffrn_reflns_av_R_equivalents 0.0428
_diffrn_reflns_av_unetI/netI 0.0441
_diffrn_reflns_Laue_measured_fraction_full 0.967
_diffrn_reflns_Laue_measured_fraction_max 0.979
_diffrn_reflns_limit_h_max 14
_diffrn_reflns_limit_h_min -14
_diffrn_reflns_limit_k_max 20
_diffrn_reflns_limit_k_min -20
_diffrn_reflns_limit_l_max 27
_diffrn_reflns_limit_l_min -27
_diffrn_reflns_number 29921
_diffrn_reflns_point_group_measured_fraction_full 0.967
_diffrn_reflns_point_group_measured_fraction_max 0.979
_diffrn_reflns_theta_full 22.210
_diffrn_reflns_theta_max 26.000
_diffrn_reflns_theta_min 1.935
_diffrn_standards_number 0
_exptl_absorpt_coefficient_mu 0.583
_exptl_absorpt_correction_T_max 0.980
_exptl_absorpt_correction_T_min 0.944
_exptl_absorpt_correction_type empirical
_exptl_absorpt_process_details
;
(<i>HKL3000sm Scalepack</i>; Otwinowski & Minor, 1997)
;
_exptl_crystal_colour red
_exptl_crystal_colour_primary red
_exptl_crystal_density_diffrn 1.708
_exptl_crystal_description prism
_exptl_crystal_F_000 1434
_exptl_crystal_size_max 0.1
_exptl_crystal_size_mid 0.04
_exptl_crystal_size_min 0.034
_refine_diff_density_max 1.639
_refine_diff_density_min -1.538
_refine_diff_density_rms 0.119
_refine_ls_extinction_method none
_refine_ls_goodness_of_fit_ref 1.056
_refine_ls_hydrogen_treatment constr
_refine_ls_matrix_type full
_refine_ls_number_parameters 835
_refine_ls_number_reflns 15261
_refine_ls_number_restraints 114
_refine_ls_restrained_S_all 1.093
_refine_ls_R_factor_all 0.0661
_refine_ls_R_factor_gt 0.0613
_refine_ls_shift/su_max 0.001
_refine_ls_shift/su_mean 0.000
_refine_ls_structure_factor_coef Fsqd
_refine_ls_weighting_details 'w=1/[\s^2^(Fo^2^)+(0.1037P)^2^+4.0325P] where P=(Fo^2^+2Fc^2^)/3'
_refine_ls_weighting_scheme calc
_refine_ls_wR_factor_gt 0.1837
_refine_ls_wR_factor_ref 0.1883
_reflns_Friedel_coverage 0.000
_reflns_number_gt 13626
_reflns_number_total 15261
_reflns_threshold_expression 'I > 2\s(I)'
_cod_data_source_file d2cc01544g2.cif
_cod_data_source_block H2perylene
_cod_database_code 7130031
_shelx_shelxl_version_number 2014/7
_shelx_space_group_comment
;
The symmetry employed for this shelxl refinement is uniquely defined
by the following loop, which should always be used as a source of
symmetry information in preference to the above space-group names.
They are only intended as comments.
;
_shelx_estimated_absorpt_t_max 1.000
_shelx_estimated_absorpt_t_min 0.873
_olex2_refinement_description
;
1. Others
 Fixed Uiso: H16(0.05) H17(0.049) H19(0.058) H20(0.06) H28(0.051) H29(0.052)
 H31(0.054) H32(0.052) H34(0.069) H35(0.062) H37(0.051) H38(0.055) H39A(0.114)
 H39B(0.114) H39C(0.114) H40(0.063) H41A(0.132) H41B(0.132) H41C(0.132)
 H42A(0.1) H42B(0.1) H42C(0.1) H44(0.064) H45(0.06) H47(0.08) H48(0.084)
 H49A(0.162) H49B(0.162) H49C(0.162) H50(0.099) H51A(0.139) H51B(0.139)
 H51C(0.139) H52A(0.123) H52B(0.123) H52C(0.123) H1DA(0.103) H1DB(0.103)
 H3CA(0.244) H3CB(0.244) H3CC(0.244) H4CA(0.184) H4CB(0.184) H4CC(0.184)
 H100(0.069) H101(0.062) H103(0.059) H104(0.067) H105(0.059) H109(0.059)
 Fixed X: H16(0.376) H17(0.5767) H19(0.6745) H20(0.4704) H28(1.0497)
 H29(1.2399) H31(1.389) H32(1.2016) H34(-0.0586) H35(-0.0252) H37(0.2298)
 H38(0.1901) H39A(0.119) H39B(-0.0433) H39C(0.0306) H40(0.1258) H41A(0.0531)
 H41B(0.0407) H41C(-0.058) H42A(0.3489) H42B(0.294) H42C(0.2934) H44(0.2757)
 H45(0.4878) H47(0.6786) H48(0.4698) H49A(0.1507) H49B(0.1703) H49C(0.2273)
 H50(0.8164) H51A(0.7368) H51B(0.8927) H51C(0.8008) H52A(0.7348) H52B(0.8585)
 H52C(0.7037) H1DA(0.1995) H1DB(0.3084) H3CA(0.8037) H3CB(0.7645) H3CC(0.647)
 H4CA(0.5259) H4CB(0.6417) H4CC(0.6249) H100(0.8346) H101(0.6685) H103(0.5845)
 H104(0.6162) H105(0.8065) H109(1.031)
 Fixed Y: H16(0.6929) H17(0.6541) H19(0.878) H20(0.9124) H28(0.5975)
 H29(0.5743) H31(0.7454) H32(0.774) H34(0.845) H35(0.8958) H37(1.045)
 H38(0.9953) H39A(0.8789) H39B(0.923) H39C(0.8137) H40(0.9487) H41A(1.1491)
 H41B(1.1096) H41C(1.0929) H42A(0.9482) H42B(1.0181) H42C(1.0631) H44(0.3975)
 H45(0.3958) H47(0.1628) H48(0.1667) H49A(0.3605) H49B(0.2467) H49C(0.2863)
 H50(0.2571) H51A(0.2016) H51B(0.1857) H51C(0.1291) H52A(0.418) H52B(0.3621)
 H52C(0.3874) H1DA(0.2734) H1DB(0.2179) H3CA(0.9745) H3CB(0.8746) H3CC(0.9759)
 H4CA(0.9295) H4CB(0.8275) H4CC(0.8879) H100(0.6851) H101(0.6113) H103(0.497)
 H104(0.3875) H105(0.3615) H109(0.657)
 Fixed Z: H16(0.5622) H17(0.483) H19(0.5497) H20(0.6262) H28(0.2533)
 H29(0.1669) H31(0.2571) H32(0.3457) H34(0.6728) H35(0.7746) H37(0.6646)
 H38(0.561) H39A(0.5034) H39B(0.5242) H39C(0.5469) H40(0.8346) H41A(0.7898)
 H41B(0.8683) H41C(0.8194) H42A(0.7795) H42B(0.8438) H42C(0.7667) H44(0.99)
 H45(1.018) H47(0.8978) H48(0.8684) H49A(0.9122) H49B(0.9259) H49C(0.8519)
 H50(0.9285) H51A(1.0688) H51B(1.033) H51C(1.0065) H52A(0.9572) H52B(0.9976)
 H52C(1.037) H1DA(0.7461) H1DB(0.7011) H3CA(0.9927) H3CB(1.0058) H3CC(1.016)
 H4CA(0.9233) H4CB(0.9252) H4CC(0.8538) H100(0.6965) H101(0.6925) H103(0.6371)
 H104(0.5526) H105(0.4649) H109(0.612)
;
_olex2_submission_special_instructions 'No special instructions were received'

loop_
_space_group_symop_operation_xyz
'x, y, z'
'-x, -y, -z'

loop_
_atom_site_label
_atom_site_type_symbol
_atom_site_fract_x
_atom_site_fract_y
_atom_site_fract_z
_atom_site_U_iso_or_equiv
_atom_site_adp_type
_atom_site_occupancy
_atom_site_site_symmetry_order
_atom_site_calc_flag
_atom_site_refinement_flags_posn
_atom_site_refinement_flags_adp
_atom_site_refinement_flags_occupancy
_atom_site_disorder_assembly
_atom_site_disorder_group
Ru1 Ru 0.21709(3) 0.84682(2) 0.66911(2) 0.03627(9) Uani 1 1 d . . . . .
Ru2 Ru 0.50398(3) 0.35517(2) 0.87721(2) 0.03974(9) Uani 1 1 d . . . . .
Cl13 Cl 0.52471(10) 0.70548(7) 0.84724(5) 0.0476(2) Uani 1 1 d . . . . .
Cl14 Cl 0.26069(10) 0.48404(7) 0.67250(5) 0.04536(19) Uani 1 1 d . . . . .
O3 O 0.2286(2) 0.69977(18) 0.67164(12) 0.0381(5) Uani 1 1 d . . . . .
O4 O 0.3391(2) 0.78815(17) 0.74477(12) 0.0365(4) Uani 1 1 d . . . . .
O11 O 0.5011(3) 0.50065(17) 0.87100(12) 0.0399(5) Uani 1 1 d . . . . .
O12 O 0.3922(3) 0.41089(17) 0.79731(13) 0.0398(5) Uani 1 1 d . . . . .
N15 N 0.4043(3) 0.8065(2) 0.60086(14) 0.0384(6) Uani 1 1 d . . . . .
N22 N 0.7942(3) 0.6676(2) 0.41467(16) 0.0424(6) Uani 1 1 d . . . . .
N23 N 0.9033(3) 0.6503(2) 0.36648(16) 0.0433(6) Uani 1 1 d . . . . .
N25 N 0.9649(3) 0.7798(2) 0.40489(16) 0.0408(6) Uani 1 1 d . . . . .
N26 N 0.8542(3) 0.7977(2) 0.45306(16) 0.0418(6) Uani 1 1 d . . . . .
N30 N 1.3282(3) 0.6595(2) 0.20322(15) 0.0401(6) Uani 1 1 d . . . . .
C5 C 0.2955(3) 0.6467(2) 0.71612(15) 0.0343(6) Uani 1 1 d . . . . .
C6 C 0.3591(3) 0.6985(2) 0.75810(15) 0.0337(6) Uani 1 1 d . . . . .
C7 C 0.4385(3) 0.6476(2) 0.80632(16) 0.0371(6) Uani 1 1 d . . . . .
C8 C 0.4431(3) 0.5512(2) 0.82272(15) 0.0358(6) Uani 1 1 d . . . . .
C9 C 0.3794(3) 0.4998(2) 0.78014(16) 0.0355(6) Uani 1 1 d . . . . .
C10 C 0.3176(3) 0.5467(2) 0.72574(16) 0.0360(6) Uani 1 1 d . . . . .
C16 C 0.4372(4) 0.7312(3) 0.55909(18) 0.0419(7) Uani 1 1 d . . . . .
H16 H 0.3760 0.6929 0.5622 0.050 Uiso 1 1 calc R U . . .
C17 C 0.5566(4) 0.7076(3) 0.51193(18) 0.0412(7) Uani 1 1 d . . . . .
H17 H 0.5767 0.6541 0.4830 0.049 Uiso 1 1 calc R U . . .
C18 C 0.6468(3) 0.7629(2) 0.50736(16) 0.0364(6) Uani 1 1 d . . . . .
C19 C 0.6140(4) 0.8395(3) 0.5511(2) 0.0484(8) Uani 1 1 d . . . . .
H19 H 0.6745 0.8780 0.5497 0.058 Uiso 1 1 calc R U . . .
C20 C 0.4925(4) 0.8593(3) 0.5966(2) 0.0499(9) Uani 1 1 d . . . . .
H20 H 0.4704 0.9124 0.6262 0.060 Uiso 1 1 calc R U . . .
C21 C 0.7713(3) 0.7413(2) 0.45561(16) 0.0347(6) Uani 1 1 d . . . . .
C24 C 0.9846(3) 0.7083(2) 0.36294(16) 0.0352(6) Uani 1 1 d . . . . .
C27 C 1.1042(3) 0.6904(2) 0.30782(17) 0.0365(6) Uani 1 1 d . . . . .
C28 C 1.1173(4) 0.6294(3) 0.25453(18) 0.0423(7) Uani 1 1 d . . . . .
H28 H 1.0497 0.5975 0.2533 0.051 Uiso 1 1 calc R U . . .
C29 C 1.2308(4) 0.6160(3) 0.20335(18) 0.0432(7) Uani 1 1 d . . . . .
H29 H 1.2399 0.5743 0.1669 0.052 Uiso 1 1 calc R U . . .
C31 C 1.3181(4) 0.7164(3) 0.25615(19) 0.0447(7) Uani 1 1 d . . . . .
H31 H 1.3890 0.7454 0.2571 0.054 Uiso 1 1 calc R U . . .
C32 C 1.2072(4) 0.7335(3) 0.30911(19) 0.0435(7) Uani 1 1 d . . . . .
H32 H 1.2016 0.7740 0.3457 0.052 Uiso 1 1 calc R U . . .
C33 C 0.0603(4) 0.9142(3) 0.6046(2) 0.0521(9) Uani 1 1 d . . . . .
C34 C -0.0010(4) 0.8858(3) 0.6708(3) 0.0572(11) Uani 1 1 d . . . . .
H34 H -0.0586 0.8450 0.6728 0.069 Uiso 1 1 calc R U . . .
C35 C 0.0200(4) 0.9151(3) 0.7320(2) 0.0521(9) Uani 1 1 d . . . . .
H35 H -0.0252 0.8958 0.7746 0.062 Uiso 1 1 calc R U . . .
C36 C 0.1095(4) 0.9742(3) 0.7315(2) 0.0453(7) Uani 1 1 d . . . . .
C37 C 0.1717(4) 1.0045(3) 0.66635(19) 0.0421(7) Uani 1 1 d . . . . .
H37 H 0.2298 1.0450 0.6646 0.051 Uiso 1 1 calc R U . . .
C38 C 0.1475(4) 0.9747(3) 0.6039(2) 0.0460(8) Uani 1 1 d . . . . .
H38 H 0.1901 0.9953 0.5610 0.055 Uiso 1 1 calc R U . . .
C39 C 0.0399(7) 0.8795(4) 0.5392(3) 0.0763(16) Uani 1 1 d . . . . .
H39A H 0.1190 0.8789 0.5034 0.114 Uiso 1 1 calc R U . . .
H39B H -0.0433 0.9230 0.5242 0.114 Uiso 1 1 calc R U . . .
H39C H 0.0306 0.8137 0.5469 0.114 Uiso 1 1 calc R U . . .
C40 C 0.1400(4) 0.9998(3) 0.7990(2) 0.0523(9) Uani 1 1 d . . . . .
H40 H 0.1258 0.9487 0.8346 0.063 Uiso 1 1 calc R U . . .
C41 C 0.0344(7) 1.0966(4) 0.8211(4) 0.0878(19) Uani 1 1 d . . . . .
H41A H 0.0531 1.1491 0.7898 0.132 Uiso 1 1 calc R U . . .
H41B H 0.0407 1.1096 0.8683 0.132 Uiso 1 1 calc R U . . .
H41C H -0.0580 1.0929 0.8194 0.132 Uiso 1 1 calc R U . . .
C42 C 0.2813(6) 1.0080(4) 0.7971(3) 0.0664(12) Uani 1 1 d . . . . .
H42A H 0.3489 0.9482 0.7795 0.100 Uiso 1 1 calc R U . . .
H42B H 0.2940 1.0181 0.8438 0.100 Uiso 1 1 calc R U . . .
H42C H 0.2934 1.0631 0.7667 0.100 Uiso 1 1 calc R U . . .
C43 C 0.3502(6) 0.2837(4) 0.9256(2) 0.0662(13) Uani 1 1 d . . . . .
C44 C 0.3570(5) 0.3505(3) 0.97074(19) 0.0537(9) Uani 1 1 d . . . . .
H44 H 0.2757 0.3975 0.9900 0.064 Uiso 1 1 calc R U . . .
C45 C 0.4845(5) 0.3487(3) 0.98802(18) 0.0496(8) Uani 1 1 d . . . . .
H45 H 0.4878 0.3958 1.0180 0.060 Uiso 1 1 calc R U . . .
C46 C 0.6089(5) 0.2777(3) 0.9615(2) 0.0571(10) Uani 1 1 d . . . . .
C47 C 0.5982(6) 0.2109(3) 0.9167(3) 0.0664(13) Uani 1 1 d . . . . .
H47 H 0.6786 0.1628 0.8978 0.080 Uiso 1 1 calc R U . . .
C48 C 0.4730(7) 0.2132(4) 0.8990(2) 0.0701(15) Uani 1 1 d . . . . .
H48 H 0.4698 0.1667 0.8684 0.084 Uiso 1 1 calc R U . . .
C49 C 0.2121(8) 0.2953(7) 0.9017(3) 0.108(3) Uani 1 1 d . . . . .
H49A H 0.1507 0.3605 0.9122 0.162 Uiso 1 1 calc R U . . .
H49B H 0.1703 0.2467 0.9259 0.162 Uiso 1 1 calc R U . . .
H49C H 0.2273 0.2863 0.8519 0.162 Uiso 1 1 calc R U . . .
C50 C 0.7538(6) 0.2741(5) 0.9733(4) 0.0823(16) Uani 1 1 d . . . . .
H50 H 0.8164 0.2571 0.9285 0.099 Uiso 1 1 calc R U . . .
C51 C 0.8002(7) 0.1900(5) 1.0251(4) 0.093(2) Uani 1 1 d . . . . .
H51A H 0.7368 0.2016 1.0688 0.139 Uiso 1 1 calc R U . . .
H51B H 0.8927 0.1857 1.0330 0.139 Uiso 1 1 calc R U . . .
H51C H 0.8008 0.1291 1.0065 0.139 Uiso 1 1 calc R U . . .
C52 C 0.7635(6) 0.3684(5) 0.9929(3) 0.0820(16) Uani 1 1 d . . . . .
H52A H 0.7348 0.4180 0.9572 0.123 Uiso 1 1 calc R U . . .
H52B H 0.8585 0.3621 0.9976 0.123 Uiso 1 1 calc R U . . .
H52C H 0.7037 0.3874 1.0370 0.123 Uiso 1 1 calc R U . . .
S5A S 0.57028(11) 1.10843(8) 0.61667(5) 0.0518(2) Uani 1 1 d . . . . .
F2A F 0.5556(4) 1.0850(3) 0.75044(16) 0.0856(10) Uani 1 1 d . . . . .
F3A F 0.7583(3) 1.0547(2) 0.6959(2) 0.0832(10) Uani 1 1 d . . . . .
F4A F 0.6469(4) 0.9516(2) 0.6943(2) 0.0853(10) Uani 1 1 d . . . . .
O6A O 0.5752(4) 1.2055(2) 0.62274(17) 0.0603(7) Uani 1 1 d . . . . .
O7A O 0.4319(4) 1.0990(3) 0.62649(18) 0.0683(9) Uani 1 1 d . . . . .
O8A O 0.6636(4) 1.0549(3) 0.56158(19) 0.0747(10) Uani 1 1 d . . . . .
C1A C 0.6346(5) 1.0440(3) 0.6938(3) 0.0613(11) Uani 1 1 d . . . . .
O1D O 0.2861(11) 0.2502(6) 0.7376(4) 0.069(4) Uani 0.420(16) 1 d G . . . .
H1DA H 0.1995 0.2734 0.7461 0.103 Uiso 0.22(14) 1 d G U . . .
H1DB H 0.3084 0.2179 0.7011 0.103 Uiso 0.69(13) 1 d G U . . .
O2C O 0.7648(10) 0.9966(5) 0.8729(5) 0.184(4) Uani 1 1 d . . . . .
C1C C 0.7186(11) 0.9439(5) 0.9168(6) 0.120(3) Uani 1 1 d . . . . .
C3C C 0.7348(16) 0.9421(7) 0.9887(5) 0.162(6) Uani 1 1 d . . . . .
H3CA H 0.8037 0.9745 0.9927 0.244 Uiso 1 1 calc R U . . .
H3CB H 0.7645 0.8746 1.0058 0.244 Uiso 1 1 calc R U . . .
H3CC H 0.6470 0.9759 1.0160 0.244 Uiso 1 1 calc R U . . .
C4C C 0.6192(11) 0.8928(7) 0.9036(5) 0.123(3) Uani 1 1 d . . . . .
H4CA H 0.5259 0.9295 0.9233 0.184 Uiso 1 1 calc R U . . .
H4CB H 0.6417 0.8275 0.9252 0.184 Uiso 1 1 calc R U . . .
H4CC H 0.6249 0.8879 0.8538 0.184 Uiso 1 1 calc R U . . .
C100 C 0.8454(5) 0.6427(3) 0.6602(2) 0.0575(10) Uani 1 1 d . . . . .
H100 H 0.8346 0.6851 0.6965 0.069 Uiso 1 1 calc R U . . .
C101 C 0.7478(4) 0.5989(3) 0.6580(2) 0.0516(9) Uani 1 1 d . . . . .
H101 H 0.6685 0.6113 0.6925 0.062 Uiso 1 1 calc R U . . .
C102 C 0.7628(4) 0.5344(3) 0.60467(19) 0.0419(7) Uani 1 1 d . . . . .
C103 C 0.6641(4) 0.4853(3) 0.6028(2) 0.0493(8) Uani 1 1 d . . . . .
H103 H 0.5845 0.4970 0.6371 0.059 Uiso 1 1 calc R U . . .
C104 C 0.6822(4) 0.4214(4) 0.5524(2) 0.0556(10) Uani 1 1 d . . . . .
H104 H 0.6162 0.3875 0.5526 0.067 Uiso 1 1 calc R U . . .
C105 C 0.7969(4) 0.4051(3) 0.5002(2) 0.0494(8) Uani 1 1 d . . . . .
H105 H 0.8065 0.3615 0.4649 0.059 Uiso 1 1 calc R U . . .
C106 C 0.8969(3) 0.4519(3) 0.49918(18) 0.0387(6) Uani 1 1 d . . . . .
C107 C 0.8807(3) 0.5177(2) 0.55223(17) 0.0363(6) Uani 1 1 d . . . . .
C108 C 0.9818(3) 0.5658(2) 0.55518(17) 0.0374(6) Uani 1 1 d . . . . .
C109 C 0.9630(4) 0.6261(3) 0.6092(2) 0.0496(8) Uani 1 1 d . . . . .
H109 H 1.0310 0.6570 0.6120 0.059 Uiso 1 1 calc R U . . .
S5B S 0.97166(19) 0.69612(15) 0.86195(8) 0.0491(5) Uani 0.624(4) 1 d . U P A 1
F2B F 0.8435(7) 0.5640(4) 0.8749(3) 0.0722(13) Uani 0.624(4) 1 d . U P A 1
F3B F 1.0318(4) 0.5239(3) 0.8074(3) 0.0971(11) Uani 1 1 d . U . A 1
F4B F 1.0322(6) 0.5222(4) 0.9181(3) 0.1332(15) Uani 1 1 d . U . A 1
O6B O 0.9357(8) 0.7002(6) 0.9402(4) 0.0712(17) Uani 0.624(4) 1 d . U P A 1
O7B O 1.1091(7) 0.6942(6) 0.8470(3) 0.0660(14) Uani 0.624(4) 1 d . U P A 1
O8B O 0.8914(7) 0.7386(5) 0.8070(3) 0.0721(14) Uani 0.624(4) 1 d . U P A 1
C1B C 0.9677(6) 0.5727(5) 0.8651(3) 0.0725(11) Uani 1 1 d . U . A 1
S5B' S 1.0399(3) 0.6516(2) 0.88190(14) 0.0425(7) Uani 0.376(4) 1 d . U P A 2
F2B' F 0.8260(10) 0.6582(9) 0.8240(5) 0.089(2) Uani 0.376(4) 1 d . U P A 2
F3B' F 0.9955(11) 0.5745(10) 0.7756(6) 0.091(2) Uani 0.376(4) 1 d . U P A 2
F4B' F 0.8900(13) 0.5294(11) 0.8899(7) 0.089(2) Uani 0.376(4) 1 d . U P A 2
O6B' O 1.1523(8) 0.5719(7) 0.8921(4) 0.0574(17) Uani 0.376(4) 1 d . U P A 2
O7B' O 1.0658(10) 0.7230(8) 0.8278(6) 0.0618(19) Uani 0.376(4) 1 d . U P A 2
O8B' O 0.9000(10) 0.7332(7) 0.9271(5) 0.0479(17) Uani 0.376(4) 1 d . U P A 2
C1B' C 0.9251(16) 0.6161(13) 0.8322(8) 0.069(2) Uani 0.376(4) 1 d . U P A 2

loop_
_atom_site_aniso_label
_atom_site_aniso_U_11
_atom_site_aniso_U_22
_atom_site_aniso_U_33
_atom_site_aniso_U_23
_atom_site_aniso_U_13
_atom_site_aniso_U_12
Ru1 0.03602(14) 0.04002(15) 0.03933(15) -0.00158(10) -0.00472(10) -0.02155(11)
Ru2 0.04963(16) 0.03876(15) 0.03186(14) -0.00628(10) 0.00177(11) -0.01766(12)
Cl13 0.0635(5) 0.0480(4) 0.0446(4) -0.0023(3) -0.0198(4) -0.0297(4)
Cl14 0.0555(5) 0.0478(4) 0.0448(4) -0.0087(3) -0.0088(3) -0.0307(4)
O3 0.0414(11) 0.0425(12) 0.0394(11) -0.0022(9) -0.0051(9) -0.0262(9)
O4 0.0380(10) 0.0388(11) 0.0389(11) -0.0039(9) -0.0036(9) -0.0212(9)
O11 0.0506(13) 0.0382(11) 0.0335(11) -0.0065(9) -0.0042(9) -0.0167(10)
O12 0.0461(12) 0.0384(11) 0.0381(11) -0.0081(9) 0.0006(9) -0.0195(10)
N15 0.0426(13) 0.0449(14) 0.0359(12) -0.0034(11) -0.0041(10) -0.0259(12)
N22 0.0449(14) 0.0449(15) 0.0450(15) -0.0104(12) -0.0006(11) -0.0260(12)
N23 0.0444(14) 0.0459(15) 0.0467(15) -0.0130(12) 0.0016(12) -0.0257(12)
N25 0.0406(13) 0.0418(14) 0.0456(15) -0.0115(11) 0.0018(11) -0.0229(11)
N26 0.0409(13) 0.0446(15) 0.0466(15) -0.0116(12) 0.0015(11) -0.0248(12)
N30 0.0458(14) 0.0404(14) 0.0366(13) -0.0096(11) 0.0000(11) -0.0177(11)
C5 0.0349(13) 0.0413(15) 0.0326(13) -0.0065(11) 0.0018(10) -0.0228(12)
C6 0.0343(13) 0.0400(15) 0.0312(13) -0.0059(11) 0.0030(10) -0.0210(11)
C7 0.0411(15) 0.0447(16) 0.0323(13) -0.0077(12) -0.0010(11) -0.0236(13)
C8 0.0394(14) 0.0415(15) 0.0291(13) -0.0084(11) 0.0021(11) -0.0180(12)
C9 0.0379(14) 0.0394(15) 0.0322(13) -0.0083(11) 0.0059(11) -0.0204(12)
C10 0.0392(14) 0.0413(15) 0.0346(14) -0.0087(11) 0.0006(11) -0.0240(12)
C16 0.0438(16) 0.0468(17) 0.0438(16) -0.0082(13) -0.0008(13) -0.0279(14)
C17 0.0442(16) 0.0444(17) 0.0436(16) -0.0089(13) -0.0018(13) -0.0265(14)
C18 0.0417(15) 0.0403(15) 0.0349(14) -0.0021(11) -0.0047(11) -0.0240(12)
C19 0.0492(18) 0.055(2) 0.0513(19) -0.0180(16) 0.0067(15) -0.0350(16)
C20 0.0524(19) 0.055(2) 0.053(2) -0.0190(16) 0.0068(16) -0.0354(17)
C21 0.0389(14) 0.0364(14) 0.0348(14) -0.0026(11) -0.0049(11) -0.0201(12)
C24 0.0393(14) 0.0342(14) 0.0369(14) -0.0045(11) -0.0056(11) -0.0170(11)
C27 0.0389(14) 0.0369(14) 0.0379(15) -0.0063(11) -0.0052(11) -0.0165(12)
C28 0.0466(17) 0.0472(17) 0.0404(16) -0.0127(13) -0.0020(13) -0.0243(14)
C29 0.0480(17) 0.0486(18) 0.0386(16) -0.0135(13) -0.0012(13) -0.0224(14)
C31 0.0458(17) 0.0516(19) 0.0424(16) -0.0169(14) 0.0041(13) -0.0249(15)
C32 0.0427(16) 0.0472(18) 0.0462(17) -0.0167(14) 0.0026(13) -0.0231(14)
C33 0.052(2) 0.0455(19) 0.070(3) 0.0015(17) -0.0271(18) -0.0223(16)
C34 0.0343(16) 0.048(2) 0.095(3) 0.003(2) -0.0138(18) -0.0204(15)
C35 0.0373(16) 0.049(2) 0.067(2) -0.0002(17) 0.0035(16) -0.0156(14)
C36 0.0400(16) 0.0436(17) 0.0514(19) -0.0026(14) -0.0024(14) -0.0132(13)
C37 0.0440(16) 0.0395(16) 0.0494(18) -0.0013(13) -0.0107(14) -0.0200(13)
C38 0.0552(19) 0.0427(17) 0.0497(19) 0.0044(14) -0.0178(15) -0.0247(15)
C39 0.103(4) 0.057(3) 0.095(4) 0.007(2) -0.060(3) -0.038(3)
C40 0.057(2) 0.048(2) 0.0470(19) -0.0058(15) 0.0011(16) -0.0118(16)
C41 0.090(4) 0.069(3) 0.091(4) -0.033(3) -0.013(3) 0.003(3)
C42 0.074(3) 0.071(3) 0.058(2) -0.015(2) -0.012(2) -0.022(2)
C43 0.088(3) 0.090(3) 0.0381(18) 0.009(2) -0.0040(19) -0.058(3)
C44 0.058(2) 0.068(2) 0.0339(16) 0.0001(16) 0.0043(15) -0.0221(19)
C45 0.068(2) 0.0477(19) 0.0308(15) -0.0029(13) -0.0072(15) -0.0141(17)
C46 0.068(3) 0.0435(19) 0.057(2) 0.0051(17) -0.0092(19) -0.0141(18)
C47 0.095(4) 0.0380(19) 0.057(2) -0.0016(17) 0.007(2) -0.015(2)
C48 0.123(5) 0.061(3) 0.0395(19) -0.0058(17) 0.007(2) -0.056(3)
C49 0.128(6) 0.183(8) 0.063(3) 0.022(4) -0.021(3) -0.123(6)
C50 0.073(3) 0.074(3) 0.088(4) 0.007(3) -0.019(3) -0.003(3)
C51 0.094(4) 0.068(3) 0.105(5) -0.004(3) -0.037(4) 0.007(3)
C52 0.069(3) 0.099(4) 0.076(4) -0.003(3) -0.007(3) -0.023(3)
S5A 0.0608(5) 0.0594(6) 0.0463(5) -0.0090(4) -0.0026(4) -0.0357(5)
F2A 0.113(3) 0.105(3) 0.0501(15) -0.0081(16) -0.0084(16) -0.051(2)
F3A 0.0631(17) 0.0657(18) 0.129(3) -0.0083(18) -0.0365(18) -0.0173(14)
F4A 0.109(3) 0.0605(17) 0.105(3) 0.0059(16) -0.042(2) -0.0409(17)
O6A 0.0724(19) 0.0592(17) 0.0645(18) -0.0039(14) -0.0228(15) -0.0348(15)
O7A 0.072(2) 0.088(2) 0.0645(19) 0.0155(17) -0.0220(16) -0.0503(19)
O8A 0.092(3) 0.076(2) 0.0598(19) -0.0261(17) 0.0126(18) -0.037(2)
C1A 0.069(3) 0.052(2) 0.068(3) -0.0135(19) -0.027(2) -0.0135(19)
O1D 0.091(7) 0.044(4) 0.056(5) -0.001(3) 0.012(4) -0.010(4)
O2C 0.211(8) 0.107(5) 0.217(9) -0.060(5) 0.094(7) -0.081(5)
C1C 0.141(8) 0.053(3) 0.167(9) -0.012(4) -0.015(7) -0.032(4)
C3C 0.318(18) 0.103(6) 0.126(8) 0.030(5) -0.113(10) -0.114(9)
C4C 0.149(8) 0.111(6) 0.140(8) -0.013(5) -0.060(7) -0.060(6)
C100 0.066(2) 0.059(2) 0.053(2) -0.0185(18) 0.0014(18) -0.028(2)
C101 0.0500(19) 0.056(2) 0.0465(19) -0.0078(16) 0.0059(15) -0.0184(16)
C102 0.0401(15) 0.0455(17) 0.0421(16) 0.0007(13) -0.0036(13) -0.0178(13)
C103 0.0380(16) 0.062(2) 0.0511(19) 0.0016(16) 0.0011(14) -0.0246(15)
C104 0.0477(19) 0.072(3) 0.060(2) -0.0026(19) -0.0029(17) -0.0394(19)
C105 0.0485(18) 0.061(2) 0.052(2) -0.0079(16) -0.0050(15) -0.0353(17)
C106 0.0365(14) 0.0436(16) 0.0424(16) -0.0020(13) -0.0058(12) -0.0212(13)
C107 0.0362(14) 0.0366(14) 0.0406(15) -0.0006(12) -0.0057(12) -0.0178(12)
C108 0.0379(14) 0.0388(15) 0.0409(15) -0.0038(12) -0.0050(12) -0.0192(12)
C109 0.055(2) 0.050(2) 0.051(2) -0.0108(15) -0.0035(16) -0.0274(17)
S5B 0.0501(10) 0.0645(10) 0.0409(7) -0.0098(7) 0.0010(6) -0.0315(8)
F2B 0.074(2) 0.072(3) 0.080(3) -0.012(2) 0.0050(19) -0.044(2)
F3B 0.083(2) 0.100(2) 0.115(2) -0.0356(19) 0.0114(18) -0.0438(18)
F4B 0.147(3) 0.123(3) 0.139(3) -0.001(2) -0.044(3) -0.043(2)
O6B 0.067(4) 0.097(4) 0.058(2) -0.019(2) 0.009(2) -0.042(3)
O7B 0.064(3) 0.102(4) 0.046(2) -0.016(2) 0.0035(18) -0.049(3)
O8B 0.085(3) 0.082(3) 0.064(3) -0.007(2) -0.016(2) -0.045(2)
C1B 0.067(3) 0.085(3) 0.071(3) -0.011(2) 0.002(2) -0.036(2)
S5B' 0.0311(11) 0.0497(13) 0.0459(12) -0.0091(10) 0.0027(9) -0.0135(10)
F2B' 0.065(3) 0.133(5) 0.078(4) -0.026(3) -0.007(2) -0.037(3)
F3B' 0.075(4) 0.127(5) 0.080(3) -0.029(3) -0.002(3) -0.043(4)
F4B' 0.083(5) 0.119(5) 0.085(4) -0.021(3) 0.000(3) -0.061(4)
O6B' 0.046(3) 0.068(3) 0.051(3) -0.002(3) 0.010(2) -0.014(2)
O7B' 0.054(3) 0.071(4) 0.055(4) 0.000(3) 0.003(3) -0.017(3)
O8B' 0.043(3) 0.059(4) 0.040(3) 0.001(2) -0.003(2) -0.016(3)
C1B' 0.061(3) 0.087(4) 0.061(4) -0.012(3) 0.001(3) -0.026(3)

loop_
_atom_type_symbol
_atom_type_description
_atom_type_scat_dispersion_real
_atom_type_scat_dispersion_imag
_atom_type_scat_source
C C 0.0020 0.0010 'International Tables Vol C Tables 4.2.6.8 and 6.1.1.4'
H H 0.0000 0.0000 'International Tables Vol C Tables 4.2.6.8 and 6.1.1.4'
Cl Cl 0.1230 0.1260 'International Tables Vol C Tables 4.2.6.8 and 6.1.1.4'
F F 0.0140 0.0080 'International Tables Vol C Tables 4.2.6.8 and 6.1.1.4'
N N 0.0050 0.0020 'International Tables Vol C Tables 4.2.6.8 and 6.1.1.4'
O O 0.0090 0.0050 'International Tables Vol C Tables 4.2.6.8 and 6.1.1.4'
Ru Ru -1.7720 0.6740 'International Tables Vol C Tables 4.2.6.8 and 6.1.1.4'
S S 0.1020 0.0980 'International Tables Vol C Tables 4.2.6.8 and 6.1.1.4'

loop_
_geom_angle_atom_site_label_1
_geom_angle_atom_site_label_2
_geom_angle_atom_site_label_3
_geom_angle
_geom_angle_site_symmetry_1
_geom_angle_site_symmetry_3
_geom_angle_publ_flag
O3 Ru1 N15 85.08(11) . . ?
O3 Ru1 C33 103.56(12) . . ?
O3 Ru1 C34 90.43(13) . . ?
O3 Ru1 C35 104.64(13) . . ?
O3 Ru1 C36 138.01(12) . . ?
O3 Ru1 C37 171.24(11) . . ?
O3 Ru1 C38 137.56(12) . . ?
O4 Ru1 O3 77.19(9) . . ?
O4 Ru1 N15 83.98(10) . . ?
O4 Ru1 C33 170.19(14) . . ?
O4 Ru1 C34 132.20(15) . . ?
O4 Ru1 C35 101.45(14) . . ?
O4 Ru1 C36 90.44(12) . . ?
O4 Ru1 C37 108.89(12) . . ?
O4 Ru1 C38 144.03(11) . . ?
N15 Ru1 C33 105.83(15) . . ?
N15 Ru1 C34 141.46(16) . . ?
N15 Ru1 C35 169.65(13) . . ?
N15 Ru1 C36 133.94(12) . . ?
N15 Ru1 C37 101.62(13) . . ?
N15 Ru1 C38 89.58(14) . . ?
C33 Ru1 C35 68.82(18) . . ?
C33 Ru1 C36 82.52(16) . . ?
C34 Ru1 C33 38.49(18) . . ?
C34 Ru1 C35 37.14(18) . . ?
C34 Ru1 C36 68.49(16) . . ?
C34 Ru1 C37 80.81(15) . . ?
C34 Ru1 C38 68.52(16) . . ?
C35 Ru1 C36 38.24(14) . . ?
C37 Ru1 C33 69.35(14) . . ?
C37 Ru1 C35 68.35(15) . . ?
C37 Ru1 C36 38.05(14) . . ?
C38 Ru1 C33 38.30(14) . . ?
C38 Ru1 C35 80.85(16) . . ?
C38 Ru1 C36 69.06(15) . . ?
C38 Ru1 C37 38.15(14) . . ?
O11 Ru2 N30 83.71(11) . 2_766 ?
O11 Ru2 C43 131.42(18) . . ?
O11 Ru2 C44 101.73(15) . . ?
O11 Ru2 C45 92.61(13) . . ?
O11 Ru2 C46 110.81(14) . . ?
O11 Ru2 C47 145.96(18) . . ?
O11 Ru2 C48 168.97(16) . . ?
O12 Ru2 O11 77.61(10) . . ?
O12 Ru2 N30 82.58(11) . 2_766 ?
O12 Ru2 C43 90.84(15) . . ?
O12 Ru2 C44 107.36(14) . . ?
O12 Ru2 C45 141.80(13) . . ?
O12 Ru2 C46 171.24(14) . . ?
O12 Ru2 C47 134.82(17) . . ?
O12 Ru2 C48 103.08(18) . . ?
N30 Ru2 C43 142.00(17) 2_766 . ?
N30 Ru2 C44 169.41(15) 2_766 . ?
N30 Ru2 C45 133.56(15) 2_766 . ?
N30 Ru2 C46 100.41(16) 2_766 . ?
N30 Ru2 C47 90.11(16) 2_766 . ?
N30 Ru2 C48 107.32(17) 2_766 . ?
C44 Ru2 C43 37.12(18) . . ?
C44 Ru2 C46 69.22(18) . . ?
C45 Ru2 C43 68.06(17) . . ?
C45 Ru2 C44 38.01(17) . . ?
C45 Ru2 C46 38.45(16) . . ?
C45 Ru2 C47 67.89(17) . . ?
C45 Ru2 C48 80.04(17) . . ?
C46 Ru2 C43 81.73(19) . . ?
C47 Ru2 C43 68.4(2) . . ?
C47 Ru2 C44 80.29(19) . . ?
C47 Ru2 C46 37.61(19) . . ?
C47 Ru2 C48 37.5(2) . . ?
C48 Ru2 C43 38.0(2) . . ?
C48 Ru2 C44 67.44(18) . . ?
C48 Ru2 C46 68.2(2) . . ?
C5 O3 Ru1 115.7(2) . . ?
C6 O4 Ru1 115.7(2) . . ?
C8 O11 Ru2 115.1(2) . . ?
C9 O12 Ru2 115.9(2) . . ?
C16 N15 Ru1 122.3(2) . . ?
C20 N15 Ru1 119.5(2) . . ?
C20 N15 C16 118.2(3) . . ?
N23 N22 C21 118.2(3) . . ?
N22 N23 C24 117.1(3) . . ?
C24 N25 N26 117.6(3) . . ?
N25 N26 C21 117.3(3) . . ?
C29 N30 Ru2 122.6(2) . 2_766 ?
C29 N30 C31 119.0(3) . . ?
C31 N30 Ru2 118.4(2) . 2_766 ?
O3 C5 C6 115.2(3) . . ?
O3 C5 C10 125.1(3) . . ?
C10 C5 C6 119.6(3) . . ?
O4 C6 C5 116.1(3) . . ?
O4 C6 C7 123.4(3) . . ?
C7 C6 C5 120.4(3) . . ?
C6 C7 Cl13 119.7(2) . . ?
C6 C7 C8 119.3(3) . . ?
C8 C7 Cl13 121.0(3) . . ?
O11 C8 C7 124.5(3) . . ?
O11 C8 C9 116.2(3) . . ?
C7 C8 C9 119.3(3) . . ?
O12 C9 C8 115.1(3) . . ?
O12 C9 C10 123.9(3) . . ?
C10 C9 C8 121.0(3) . . ?
C5 C10 Cl14 120.4(3) . . ?
C9 C10 Cl14 120.4(2) . . ?
C9 C10 C5 119.1(3) . . ?
N15 C16 H16 118.8 . . ?
N15 C16 C17 122.4(3) . . ?
C17 C16 H16 118.8 . . ?
C16 C17 H17 120.4 . . ?
C16 C17 C18 119.1(3) . . ?
C18 C17 H17 120.4 . . ?
C17 C18 C21 119.9(3) . . ?
C19 C18 C17 118.5(3) . . ?
C19 C18 C21 121.6(3) . . ?
C18 C19 H19 120.4 . . ?
C20 C19 C18 119.3(3) . . ?
C20 C19 H19 120.4 . . ?
N15 C20 C19 122.5(3) . . ?
N15 C20 H20 118.8 . . ?
C19 C20 H20 118.8 . . ?
N22 C21 N26 124.6(3) . . ?
N22 C21 C18 118.0(3) . . ?
N26 C21 C18 117.4(3) . . ?
N23 C24 C27 116.9(3) . . ?
N25 C24 N23 125.1(3) . . ?
N25 C24 C27 118.0(3) . . ?
C28 C27 C24 120.9(3) . . ?
C28 C27 C32 119.1(3) . . ?
C32 C27 C24 120.0(3) . . ?
C27 C28 H28 120.7 . . ?
C29 C28 C27 118.6(3) . . ?
C29 C28 H28 120.7 . . ?
N30 C29 C28 122.5(3) . . ?
N30 C29 H29 118.7 . . ?
C28 C29 H29 118.7 . . ?
N30 C31 H31 119.1 . . ?
N30 C31 C32 121.7(3) . . ?
C32 C31 H31 119.1 . . ?
C27 C32 H32 120.5 . . ?
C31 C32 C27 119.0(3) . . ?
C31 C32 H32 120.5 . . ?
C34 C33 Ru1 69.5(2) . . ?
C34 C33 C39 122.1(4) . . ?
C38 C33 Ru1 70.3(2) . . ?
C38 C33 C34 116.7(4) . . ?
C38 C33 C39 121.1(4) . . ?
C39 C33 Ru1 128.7(3) . . ?
Ru1 C34 H34 129.3 . . ?
C33 C34 Ru1 72.0(2) . . ?
C33 C34 H34 118.5 . . ?
C35 C34 Ru1 72.8(2) . . ?
C35 C34 C33 122.9(3) . . ?
C35 C34 H34 118.5 . . ?
Ru1 C35 H35 132.0 . . ?
C34 C35 Ru1 70.1(2) . . ?
C34 C35 H35 119.8 . . ?
C34 C35 C36 120.5(4) . . ?
C36 C35 Ru1 71.1(2) . . ?
C36 C35 H35 119.8 . . ?
C35 C36 Ru1 70.6(2) . . ?
C35 C36 C40 120.0(4) . . ?
C37 C36 Ru1 70.6(2) . . ?
C37 C36 C35 118.1(4) . . ?
C37 C36 C40 121.8(3) . . ?
C40 C36 Ru1 128.3(3) . . ?
Ru1 C37 H37 131.2 . . ?
C36 C37 Ru1 71.4(2) . . ?
C36 C37 H37 119.8 . . ?
C38 C37 Ru1 70.5(2) . . ?
C38 C37 C36 120.5(3) . . ?
C38 C37 H37 119.8 . . ?
Ru1 C38 H38 130.6 . . ?
C33 C38 Ru1 71.4(2) . . ?
C33 C38 H38 119.4 . . ?
C37 C38 Ru1 71.4(2) . . ?
C37 C38 C33 121.2(4) . . ?
C37 C38 H38 119.4 . . ?
C33 C39 H39A 109.5 . . ?
C33 C39 H39B 109.5 . . ?
C33 C39 H39C 109.5 . . ?
H39A C39 H39B 109.5 . . ?
H39A C39 H39C 109.5 . . ?
H39B C39 H39C 109.5 . . ?
C36 C40 H40 108.1 . . ?
C36 C40 C41 107.4(4) . . ?
C41 C40 H40 108.1 . . ?
C42 C40 C36 115.6(3) . . ?
C42 C40 H40 108.1 . . ?
C42 C40 C41 109.3(5) . . ?
C40 C41 H41A 109.5 . . ?
C40 C41 H41B 109.5 . . ?
C40 C41 H41C 109.5 . . ?
H41A C41 H41B 109.5 . . ?
H41A C41 H41C 109.5 . . ?
H41B C41 H41C 109.5 . . ?
C40 C42 H42A 109.5 . . ?
C40 C42 H42B 109.5 . . ?
C40 C42 H42C 109.5 . . ?
H42A C42 H42B 109.5 . . ?
H42A C42 H42C 109.5 . . ?
H42B C42 H42C 109.5 . . ?
C44 C43 Ru2 71.2(2) . . ?
C44 C43 C48 118.5(5) . . ?
C44 C43 C49 118.4(6) . . ?
C48 C43 Ru2 70.1(3) . . ?
C48 C43 C49 122.9(5) . . ?
C49 C43 Ru2 125.6(4) . . ?
Ru2 C44 H44 131.3 . . ?
C43 C44 Ru2 71.7(2) . . ?
C43 C44 H44 119.9 . . ?
C43 C44 C45 120.2(4) . . ?
C45 C44 Ru2 69.9(2) . . ?
C45 C44 H44 119.9 . . ?
Ru2 C45 H45 129.1 . . ?
C44 C45 Ru2 72.1(2) . . ?
C44 C45 H45 119.1 . . ?
C44 C45 C46 121.7(4) . . ?
C46 C45 Ru2 72.1(2) . . ?
C46 C45 H45 119.1 . . ?
C45 C46 Ru2 69.5(2) . . ?
C45 C46 C50 125.5(5) . . ?
C47 C46 Ru2 70.2(3) . . ?
C47 C46 C45 116.6(5) . . ?
C47 C46 C50 117.7(5) . . ?
C50 C46 Ru2 126.6(4) . . ?
Ru2 C47 H47 130.0 . . ?
C46 C47 Ru2 72.2(3) . . ?
C46 C47 H47 119.1 . . ?
C48 C47 Ru2 71.3(3) . . ?
C48 C47 C46 121.8(5) . . ?
C48 C47 H47 119.1 . . ?
Ru2 C48 H48 130.2 . . ?
C43 C48 Ru2 71.9(3) . . ?
C43 C48 H48 119.4 . . ?
C47 C48 Ru2 71.2(3) . . ?
C47 C48 C43 121.2(4) . . ?
C47 C48 H48 119.4 . . ?
C43 C49 H49A 109.5 . . ?
C43 C49 H49B 109.5 . . ?
C43 C49 H49C 109.5 . . ?
H49A C49 H49B 109.5 . . ?
H49A C49 H49C 109.5 . . ?
H49B C49 H49C 109.5 . . ?
C46 C50 H50 107.0 . . ?
C51 C50 C46 108.0(5) . . ?
C51 C50 H50 107.0 . . ?
C52 C50 C46 113.4(5) . . ?
C52 C50 H50 107.0 . . ?
C52 C50 C51 114.0(6) . . ?
C50 C51 H51A 109.5 . . ?
C50 C51 H51B 109.5 . . ?
C50 C51 H51C 109.5 . . ?
H51A C51 H51B 109.5 . . ?
H51A C51 H51C 109.5 . . ?
H51B C51 H51C 109.5 . . ?
C50 C52 H52A 109.5 . . ?
C50 C52 H52B 109.5 . . ?
C50 C52 H52C 109.5 . . ?
H52A C52 H52B 109.5 . . ?
H52A C52 H52C 109.5 . . ?
H52B C52 H52C 109.5 . . ?
O6A S5A O7A 114.0(2) . . ?
O6A S5A C1A 103.8(2) . . ?
O7A S5A C1A 102.0(2) . . ?
O8A S5A O6A 116.0(2) . . ?
O8A S5A O7A 115.4(2) . . ?
O8A S5A C1A 103.1(3) . . ?
F2A C1A S5A 110.3(3) . . ?
F2A C1A F3A 104.9(4) . . ?
F3A C1A S5A 109.2(4) . . ?
F4A C1A S5A 112.2(3) . . ?
F4A C1A F2A 111.6(5) . . ?
F4A C1A F3A 108.3(4) . . ?
H1DA O1D H1DB 109.5 . . ?
O2C C1C C3C 121.8(10) . . ?
O2C C1C C4C 122.7(11) . . ?
C3C C1C C4C 114.4(9) . . ?
C1C C3C H3CA 109.5 . . ?
C1C C3C H3CB 109.5 . . ?
C1C C3C H3CC 109.5 . . ?
H3CA C3C H3CB 109.5 . . ?
H3CA C3C H3CC 109.5 . . ?
H3CB C3C H3CC 109.5 . . ?
C1C C4C H4CA 109.5 . . ?
C1C C4C H4CB 109.5 . . ?
C1C C4C H4CC 109.5 . . ?
H4CA C4C H4CB 109.5 . . ?
H4CA C4C H4CC 109.5 . . ?
H4CB C4C H4CC 109.5 . . ?
C101 C100 H100 119.7 . . ?
C101 C100 C109 120.6(4) . . ?
C109 C100 H100 119.7 . . ?
C100 C101 H101 119.7 . . ?
C100 C101 C102 120.5(4) . . ?
C102 C101 H101 119.7 . . ?
C101 C102 C107 119.5(3) . . ?
C103 C102 C101 121.4(3) . . ?
C103 C102 C107 119.2(3) . . ?
C102 C103 H103 119.7 . . ?
C104 C103 C102 120.6(3) . . ?
C104 C103 H103 119.7 . . ?
C103 C104 H104 119.6 . . ?
C103 C104 C105 120.7(3) . . ?
C105 C104 H104 119.6 . . ?
C104 C105 H105 119.4 . . ?
C106 C105 C104 121.1(4) . . ?
C106 C105 H105 119.4 . . ?
C105 C106 C107 118.9(3) . . ?
C105 C106 C108 121.3(3) . 2_766 ?
C107 C106 C108 119.9(3) . 2_766 ?
C102 C107 C106 119.5(3) . . ?
C102 C107 C108 119.0(3) . . ?
C106 C107 C108 121.5(3) . . ?
C107 C108 C106 118.6(3) . 2_766 ?
C109 C108 C106 122.4(3) . 2_766 ?
C109 C108 C107 119.0(3) . . ?
C100 C109 H109 119.3 . . ?
C108 C109 C100 121.5(3) . . ?
C108 C109 H109 119.3 . . ?
O6B S5B C1B 90.9(4) . . ?
O7B S5B O6B 105.2(4) . . ?
O7B S5B O8B 114.7(4) . . ?
O7B S5B C1B 106.8(4) . . ?
O8B S5B O6B 131.9(4) . . ?
O8B S5B C1B 101.6(3) . . ?
F2B C1B S5B 113.4(5) . . ?
F2B C1B F3B 105.0(5) . . ?
F2B C1B F4B 107.7(6) . . ?
F3B C1B S5B 114.4(4) . . ?
F3B C1B F4B 106.2(6) . . ?
F4B C1B S5B 109.7(4) . . ?
O6B' S5B' O7B' 116.3(5) . . ?
O6B' S5B' O8B' 141.4(5) . . ?
O6B' S5B' C1B' 110.5(7) . . ?
O7B' S5B' O8B' 94.3(5) . . ?
O7B' S5B' C1B' 91.5(7) . . ?
O8B' S5B' C1B' 90.4(6) . . ?
F2B' C1B' S5B' 126.4(14) . . ?
F2B' C1B' F3B' 110.6(16) . . ?
F2B' C1B' F4B' 102.0(13) . . ?
F3B' C1B' S5B' 110.2(10) . . ?
F3B' C1B' F4B' 108.7(13) . . ?
F4B' C1B' S5B' 96.1(9) . . ?

loop_
_geom_bond_atom_site_label_1
_geom_bond_atom_site_label_2
_geom_bond_distance
_geom_bond_site_symmetry_2
_geom_bond_publ_flag
Ru1 O3 2.088(2) . ?
Ru1 O4 2.085(3) . ?
Ru1 N15 2.107(3) . ?
Ru1 C33 2.185(4) . ?
Ru1 C34 2.152(4) . ?
Ru1 C35 2.187(4) . ?
Ru1 C36 2.193(4) . ?
Ru1 C37 2.182(4) . ?
Ru1 C38 2.170(4) . ?
Ru2 O11 2.086(2) . ?
Ru2 O12 2.083(3) . ?
Ru2 N30 2.107(3) 2_766 ?
Ru2 C43 2.188(4) . ?
Ru2 C44 2.183(4) . ?
Ru2 C45 2.153(4) . ?
Ru2 C46 2.188(5) . ?
Ru2 C47 2.163(5) . ?
Ru2 C48 2.165(4) . ?
Cl13 C7 1.720(3) . ?
Cl14 C10 1.721(3) . ?
O3 C5 1.273(4) . ?
O4 C6 1.261(4) . ?
O11 C8 1.273(4) . ?
O12 C9 1.274(4) . ?
N15 C16 1.344(4) . ?
N15 C20 1.343(4) . ?
N22 N23 1.316(4) . ?
N22 C21 1.329(4) . ?
N23 C24 1.344(4) . ?
N25 N26 1.327(4) . ?
N25 C24 1.322(4) . ?
N26 C21 1.340(4) . ?
N30 Ru2 2.107(3) 2_766 ?
N30 C29 1.338(4) . ?
N30 C31 1.352(4) . ?
C5 C6 1.506(4) . ?
C5 C10 1.395(4) . ?
C6 C7 1.384(5) . ?
C7 C8 1.392(5) . ?
C8 C9 1.511(4) . ?
C9 C10 1.370(5) . ?
C16 H16 0.9500 . ?
C16 C17 1.379(5) . ?
C17 H17 0.9500 . ?
C17 C18 1.387(4) . ?
C18 C19 1.383(5) . ?
C18 C21 1.466(4) . ?
C19 H19 0.9500 . ?
C19 C20 1.378(5) . ?
C20 H20 0.9500 . ?
C24 C27 1.470(4) . ?
C27 C28 1.389(4) . ?
C27 C32 1.391(4) . ?
C28 H28 0.9500 . ?
C28 C29 1.383(5) . ?
C29 H29 0.9500 . ?
C31 H31 0.9500 . ?
C31 C32 1.386(5) . ?
C32 H32 0.9500 . ?
C33 C34 1.430(7) . ?
C33 C38 1.429(5) . ?
C33 C39 1.491(7) . ?
C34 H34 0.9500 . ?
C34 C35 1.382(7) . ?
C35 H35 0.9500 . ?
C35 C36 1.435(5) . ?
C36 C37 1.426(5) . ?
C36 C40 1.519(6) . ?
C37 H37 0.9500 . ?
C37 C38 1.423(5) . ?
C38 H38 0.9500 . ?
C39 H39A 0.9800 . ?
C39 H39B 0.9800 . ?
C39 H39C 0.9800 . ?
C40 H40 1.0000 . ?
C40 C41 1.537(6) . ?
C40 C42 1.495(7) . ?
C41 H41A 0.9800 . ?
C41 H41B 0.9800 . ?
C41 H41C 0.9800 . ?
C42 H42A 0.9800 . ?
C42 H42B 0.9800 . ?
C42 H42C 0.9800 . ?
C43 C44 1.391(7) . ?
C43 C48 1.417(8) . ?
C43 C49 1.541(9) . ?
C44 H44 0.9500 . ?
C44 C45 1.412(6) . ?
C45 H45 0.9500 . ?
C45 C46 1.430(6) . ?
C46 C47 1.403(7) . ?
C46 C50 1.543(8) . ?
C47 H47 0.9500 . ?
C47 C48 1.390(9) . ?
C48 H48 0.9500 . ?
C49 H49A 0.9800 . ?
C49 H49B 0.9800 . ?
C49 H49C 0.9800 . ?
C50 H50 1.0000 . ?
C50 C51 1.536(8) . ?
C50 C52 1.483(9) . ?
C51 H51A 0.9800 . ?
C51 H51B 0.9800 . ?
C51 H51C 0.9800 . ?
C52 H52A 0.9800 . ?
C52 H52B 0.9800 . ?
C52 H52C 0.9800 . ?
S5A O6A 1.434(3) . ?
S5A O7A 1.457(3) . ?
S5A O8A 1.426(4) . ?
S5A C1A 1.835(5) . ?
F2A C1A 1.328(6) . ?
F3A C1A 1.342(6) . ?
F4A C1A 1.302(6) . ?
O1D H1DA 0.8499 . ?
O1D H1DB 0.8501 . ?
O2C C1C 1.231(11) . ?
C1C C3C 1.453(13) . ?
C1C C4C 1.501(12) . ?
C3C H3CA 0.9800 . ?
C3C H3CB 0.9800 . ?
C3C H3CC 0.9800 . ?
C4C H4CA 0.9800 . ?
C4C H4CB 0.9800 . ?
C4C H4CC 0.9800 . ?
C100 H100 0.9500 . ?
C100 C101 1.351(6) . ?
C100 C109 1.409(6) . ?
C101 H101 0.9500 . ?
C101 C102 1.420(6) . ?
C102 C103 1.413(5) . ?
C102 C107 1.427(5) . ?
C103 H103 0.9500 . ?
C103 C104 1.365(6) . ?
C104 H104 0.9500 . ?
C104 C105 1.403(6) . ?
C105 H105 0.9500 . ?
C105 C106 1.391(4) . ?
C106 C107 1.427(5) . ?
C106 C108 1.473(5) 2_766 ?
C107 C108 1.428(4) . ?
C108 C106 1.473(5) 2_766 ?
C108 C109 1.383(5) . ?
C109 H109 0.9500 . ?
S5B O6B 1.523(7) . ?
S5B O7B 1.393(6) . ?
S5B O8B 1.463(7) . ?
S5B C1B 1.791(7) . ?
F2B C1B 1.308(8) . ?
F3B C1B 1.348(7) . ?
F4B C1B 1.377(9) . ?
S5B' O6B' 1.401(9) . ?
S5B' O7B' 1.466(11) . ?
S5B' O8B' 1.727(10) . ?
S5B' C1B' 1.869(16) . ?
F2B' C1B' 1.057(18) . ?
F3B' C1B' 1.303(17) . ?
F4B' C1B' 1.70(2) . ?

loop_
_geom_torsion_atom_site_label_1
_geom_torsion_atom_site_label_2
_geom_torsion_atom_site_label_3
_geom_torsion_atom_site_label_4
_geom_torsion
_geom_torsion_site_symmetry_1
_geom_torsion_site_symmetry_2
_geom_torsion_site_symmetry_3
_geom_torsion_site_symmetry_4
_geom_torsion_publ_flag
Ru1 O3 C5 C6 -1.8(3) . . . . ?
Ru1 O3 C5 C10 -178.9(2) . . . . ?
Ru1 O4 C6 C5 1.7(3) . . . . ?
Ru1 O4 C6 C7 179.4(2) . . . . ?
Ru1 N15 C16 C17 176.7(3) . . . . ?
Ru1 N15 C20 C19 -177.2(3) . . . . ?
Ru1 C33 C34 C35 54.5(4) . . . . ?
Ru1 C33 C38 C37 -53.3(3) . . . . ?
Ru1 C34 C35 C36 52.2(3) . . . . ?
Ru1 C35 C36 C37 54.0(3) . . . . ?
Ru1 C35 C36 C40 -123.8(3) . . . . ?
Ru1 C36 C37 C38 52.6(3) . . . . ?
Ru1 C36 C40 C41 180.0(4) . . . . ?
Ru1 C36 C40 C42 57.7(5) . . . . ?
Ru1 C37 C38 C33 53.3(3) . . . . ?
Ru2 O11 C8 C7 -175.2(2) . . . . ?
Ru2 O11 C8 C9 3.1(3) . . . . ?
Ru2 O12 C9 C8 -2.2(3) . . . . ?
Ru2 O12 C9 C10 175.3(2) . . . . ?
Ru2 N30 C29 C28 -176.8(3) 2_766 . . . ?
Ru2 N30 C31 C32 176.7(3) 2_766 . . . ?
Ru2 C43 C44 C45 -52.3(3) . . . . ?
Ru2 C43 C48 C47 53.5(4) . . . . ?
Ru2 C44 C45 C46 -54.6(3) . . . . ?
Ru2 C45 C46 C47 -53.7(4) . . . . ?
Ru2 C45 C46 C50 120.9(5) . . . . ?
Ru2 C46 C47 C48 -53.5(4) . . . . ?
Ru2 C46 C50 C51 -164.2(4) . . . . ?
Ru2 C46 C50 C52 68.6(7) . . . . ?
Ru2 C47 C48 C43 -53.8(4) . . . . ?
Cl13 C7 C8 O11 5.1(5) . . . . ?
Cl13 C7 C8 C9 -173.2(2) . . . . ?
O3 C5 C6 O4 0.1(4) . . . . ?
O3 C5 C6 C7 -177.7(3) . . . . ?
O3 C5 C10 Cl14 3.5(4) . . . . ?
O3 C5 C10 C9 -173.3(3) . . . . ?
O4 C6 C7 Cl13 -4.3(4) . . . . ?
O4 C6 C7 C8 173.4(3) . . . . ?
O11 C8 C9 O12 -0.6(4) . . . . ?
O11 C8 C9 C10 -178.2(3) . . . . ?
O12 C9 C10 Cl14 -3.9(4) . . . . ?
O12 C9 C10 C5 173.0(3) . . . . ?
N15 C16 C17 C18 0.3(6) . . . . ?
N22 N23 C24 N25 1.6(5) . . . . ?
N22 N23 C24 C27 -178.3(3) . . . . ?
N23 N22 C21 N26 -2.4(5) . . . . ?
N23 N22 C21 C18 177.6(3) . . . . ?
N23 C24 C27 C28 12.0(5) . . . . ?
N23 C24 C27 C32 -167.0(3) . . . . ?
N25 N26 C21 N22 1.8(5) . . . . ?
N25 N26 C21 C18 -178.1(3) . . . . ?
N25 C24 C27 C28 -167.9(3) . . . . ?
N25 C24 C27 C32 13.1(5) . . . . ?
N26 N25 C24 N23 -2.1(5) . . . . ?
N26 N25 C24 C27 177.8(3) . . . . ?
N30 C31 C32 C27 0.4(6) . . . . ?
C5 C6 C7 Cl13 173.3(2) . . . . ?
C5 C6 C7 C8 -9.1(4) . . . . ?
C6 C5 C10 Cl14 -173.4(2) . . . . ?
C6 C5 C10 C9 9.7(4) . . . . ?
C6 C7 C8 O11 -172.6(3) . . . . ?
C6 C7 C8 C9 9.2(4) . . . . ?
C7 C8 C9 O12 177.8(3) . . . . ?
C7 C8 C9 C10 0.2(4) . . . . ?
C8 C9 C10 Cl14 173.5(2) . . . . ?
C8 C9 C10 C5 -9.6(4) . . . . ?
C10 C5 C6 O4 177.3(3) . . . . ?
C10 C5 C6 C7 -0.4(4) . . . . ?
C16 N15 C20 C19 0.4(6) . . . . ?
C16 C17 C18 C19 0.7(6) . . . . ?
C16 C17 C18 C21 -177.5(3) . . . . ?
C17 C18 C19 C20 -1.1(6) . . . . ?
C17 C18 C21 N22 -0.6(5) . . . . ?
C17 C18 C21 N26 179.4(3) . . . . ?
C18 C19 C20 N15 0.6(7) . . . . ?
C19 C18 C21 N22 -178.7(4) . . . . ?
C19 C18 C21 N26 1.3(5) . . . . ?
C20 N15 C16 C17 -0.8(6) . . . . ?
C21 N22 N23 C24 0.7(5) . . . . ?
C21 C18 C19 C20 177.0(4) . . . . ?
C24 N25 N26 C21 0.4(5) . . . . ?
C24 C27 C28 C29 179.0(3) . . . . ?
C24 C27 C32 C31 -179.2(3) . . . . ?
C27 C28 C29 N30 0.0(6) . . . . ?
C28 C27 C32 C31 1.7(6) . . . . ?
C29 N30 C31 C32 -2.3(6) . . . . ?
C31 N30 C29 C28 2.1(6) . . . . ?
C32 C27 C28 C29 -1.9(5) . . . . ?
C33 C34 C35 Ru1 -54.1(4) . . . . ?
C33 C34 C35 C36 -1.9(6) . . . . ?
C34 C33 C38 Ru1 53.4(3) . . . . ?
C34 C33 C38 C37 0.1(6) . . . . ?
C34 C35 C36 Ru1 -51.8(3) . . . . ?
C34 C35 C36 C37 2.2(6) . . . . ?
C34 C35 C36 C40 -175.5(4) . . . . ?
C35 C36 C37 Ru1 -54.0(3) . . . . ?
C35 C36 C37 C38 -1.4(5) . . . . ?
C35 C36 C40 C41 -91.8(5) . . . . ?
C35 C36 C40 C42 145.9(4) . . . . ?
C36 C37 C38 Ru1 -53.0(3) . . . . ?
C36 C37 C38 C33 0.3(6) . . . . ?
C37 C36 C40 C41 90.5(5) . . . . ?
C37 C36 C40 C42 -31.7(6) . . . . ?
C38 C33 C34 Ru1 -53.8(3) . . . . ?
C38 C33 C34 C35 0.7(6) . . . . ?
C39 C33 C34 Ru1 123.6(4) . . . . ?
C39 C33 C34 C35 178.1(4) . . . . ?
C39 C33 C38 Ru1 -124.0(4) . . . . ?
C39 C33 C38 C37 -177.3(4) . . . . ?
C40 C36 C37 Ru1 123.7(3) . . . . ?
C40 C36 C37 C38 176.3(3) . . . . ?
C43 C44 C45 Ru2 53.1(3) . . . . ?
C43 C44 C45 C46 -1.5(6) . . . . ?
C44 C43 C48 Ru2 -54.1(4) . . . . ?
C44 C43 C48 C47 -0.6(6) . . . . ?
C44 C45 C46 Ru2 54.6(3) . . . . ?
C44 C45 C46 C47 0.9(6) . . . . ?
C44 C45 C46 C50 175.6(4) . . . . ?
C45 C46 C47 Ru2 53.3(3) . . . . ?
C45 C46 C47 C48 -0.2(6) . . . . ?
C45 C46 C50 C51 106.2(6) . . . . ?
C45 C46 C50 C52 -21.0(8) . . . . ?
C46 C47 C48 Ru2 53.9(4) . . . . ?
C46 C47 C48 C43 0.1(7) . . . . ?
C47 C46 C50 C51 -79.2(6) . . . . ?
C47 C46 C50 C52 153.6(5) . . . . ?
C48 C43 C44 Ru2 53.6(3) . . . . ?
C48 C43 C44 C45 1.3(6) . . . . ?
C49 C43 C44 Ru2 -121.0(4) . . . . ?
C49 C43 C44 C45 -173.2(4) . . . . ?
C49 C43 C48 Ru2 120.2(4) . . . . ?
C49 C43 C48 C47 173.6(5) . . . . ?
C50 C46 C47 Ru2 -121.8(4) . . . . ?
C50 C46 C47 C48 -175.3(4) . . . . ?
O6A S5A C1A F2A 59.7(4) . . . . ?
O6A S5A C1A F3A -55.2(4) . . . . ?
O6A S5A C1A F4A -175.2(4) . . . . ?
O7A S5A C1A F2A -59.0(4) . . . . ?
O7A S5A C1A F3A -173.9(3) . . . . ?
O7A S5A C1A F4A 66.1(4) . . . . ?
O8A S5A C1A F2A -179.0(3) . . . . ?
O8A S5A C1A F3A 66.2(4) . . . . ?
O8A S5A C1A F4A -53.9(4) . . . . ?
C100 C101 C102 C103 177.8(4) . . . . ?
C100 C101 C102 C107 -1.4(6) . . . . ?
C101 C100 C109 C108 0.7(7) . . . . ?
C101 C102 C103 C104 -178.0(4) . . . . ?
C101 C102 C107 C106 179.0(3) . . . . ?
C101 C102 C107 C108 0.6(5) . . . . ?
C102 C103 C104 C105 -1.8(7) . . . . ?
C102 C107 C108 C106 -180.0(3) . . . 2_766 ?
C102 C107 C108 C109 0.8(5) . . . . ?
C103 C102 C107 C106 -0.1(5) . . . . ?
C103 C102 C107 C108 -178.6(3) . . . . ?
C103 C104 C105 C106 1.5(7) . . . . ?
C104 C105 C106 C107 -0.4(6) . . . . ?
C104 C105 C106 C108 179.4(4) . . . 2_766 ?
C105 C106 C107 C102 -0.2(5) . . . . ?
C105 C106 C107 C108 178.2(3) . . . . ?
C106 C107 C108 C106 1.6(5) . . . 2_766 ?
C106 C107 C108 C109 -177.6(3) . . . . ?
C106 C108 C109 C100 179.3(4) 2_766 . . . ?
C107 C102 C103 C104 1.2(6) . . . . ?
C107 C108 C109 C100 -1.5(6) . . . . ?
C108 C106 C107 C102 179.9(3) 2_766 . . . ?
C108 C106 C107 C108 -1.7(5) 2_766 . . . ?
C109 C100 C101 C102 0.7(7) . . . . ?
O6B S5B C1B F2B 77.5(6) . . . . ?
O6B S5B C1B F3B -162.0(6) . . . . ?
O6B S5B C1B F4B -42.9(5) . . . . ?
O7B S5B C1B F2B -176.3(5) . . . . ?
O7B S5B C1B F3B -55.8(6) . . . . ?
O7B S5B C1B F4B 63.3(5) . . . . ?
O8B S5B C1B F2B -55.7(6) . . . . ?
O8B S5B C1B F3B 64.7(6) . . . . ?
O8B S5B C1B F4B -176.1(5) . . . . ?
O6B' S5B' C1B' F2B' 169.7(15) . . . . ?
O6B' S5B' C1B' F3B' -52.8(14) . . . . ?
O6B' S5B' C1B' F4B' 59.8(9) . . . . ?
O7B' S5B' C1B' F2B' -71.4(17) . . . . ?
O7B' S5B' C1B' F3B' 66.1(13) . . . . ?
O7B' S5B' C1B' F4B' 178.7(8) . . . . ?
O8B' S5B' C1B' F2B' 22.8(17) . . . . ?
O8B' S5B' C1B' F3B' 160.4(13) . . . . ?
O8B' S5B' C1B' F4B' -87.0(8) . . . . ?
